data_7205099
loop_
_publ_author_name
'Shao, Kui-Zhan'
'Zhao, Ya-Hui'
'Lan, Ya-Qian'
'Wang, Xin-Long'
'Su, Zhong-Min'
'Wang, Rong-Shun'

_publ_section_title
;
 Molecular tectonics of metal--organic frameworks based on
 ligand-modulated polynuclear zinc SBUs and aromatic multicarboxylic
 acids
;
_journal_issue 3
_journal_name_full CrystEngComm
_journal_page_first 889
_journal_paper_doi 10.1039/c0ce00042f
_journal_volume 13
_journal_year 2011
_chemical_formula_sum 'C16 H10 N3 O7 Zn2'
_chemical_formula_weight 487.01
_chemical_name_systematic
;
?
;
_space_group_IT_number 15
_symmetry_cell_setting monoclinic
_symmetry_space_group_name_Hall '-C 2yc'
_symmetry_space_group_name_H-M 'C 1 2/c 1'
_atom_sites_solution_hydrogens geom
_atom_sites_solution_primary direct
_atom_sites_solution_secondary difmap
_audit_creation_method SHELXL-97
_cell_angle_alpha 90.00
_cell_angle_beta 113.7170(10)
_cell_angle_gamma 90.00
_cell_formula_units_Z 8
_cell_length_a 19.5062(4)
_cell_length_b 12.3730(6)
_cell_length_c 15.0076(5)
_cell_measurement_reflns_used 164
_cell_measurement_temperature 293(2)
_cell_measurement_theta_max 23.55
_cell_measurement_theta_min 2.83
_cell_volume 3316.2(2)
_computing_cell_refinement 'Bruker SMART'
_computing_data_collection 'Bruker SMART'
_computing_data_reduction 'Bruker SMART'
_computing_molecular_graphics 'Bruker SHELXTL'
_computing_publication_material 'Bruker SHELXTL'
_computing_structure_refinement 'SHELXL-97 (Sheldrick, 1997)'
_computing_structure_solution 'SHELXS-97 (Sheldrick, 1990)'
_diffrn_ambient_temperature 293(2)
_diffrn_measured_fraction_theta_full 1.000
_diffrn_measured_fraction_theta_max 1.000
_diffrn_measurement_device_type 'CCD area detector'
_diffrn_measurement_method 'omega scans'
_diffrn_radiation_monochromator graphite
_diffrn_radiation_source 'fine-focus sealed tube'
_diffrn_radiation_type MoK\a
_diffrn_radiation_wavelength 0.71073
_diffrn_reflns_av_R_equivalents 0.0478
_diffrn_reflns_av_sigmaI/netI 0.0417
_diffrn_reflns_limit_h_max 22
_diffrn_reflns_limit_h_min -23
_diffrn_reflns_limit_k_max 12
_diffrn_reflns_limit_k_min -14
_diffrn_reflns_limit_l_max 16
_diffrn_reflns_limit_l_min -17
_diffrn_reflns_number 8302
_diffrn_reflns_theta_full 25.00
_diffrn_reflns_theta_max 25.00
_diffrn_reflns_theta_min 2.00
_exptl_absorpt_coefficient_mu 2.942
_exptl_absorpt_correction_T_max 0.7379
_exptl_absorpt_correction_T_min 0.6346
_exptl_absorpt_correction_type multi-scan
_exptl_absorpt_process_details '(SADABS; Bruker, 2000)'
_exptl_crystal_colour colourless
_exptl_crystal_density_diffrn 1.951
_exptl_crystal_density_method 'not measured'
_exptl_crystal_description block
_exptl_crystal_F_000 1944
_exptl_crystal_size_max 0.17
_exptl_crystal_size_mid 0.15
_exptl_crystal_size_min 0.11
_refine_diff_density_max 0.410
_refine_diff_density_min -0.395
_refine_diff_density_rms 0.073
_refine_ls_extinction_method none
_refine_ls_goodness_of_fit_ref 1.000
_refine_ls_hydrogen_treatment mixed
_refine_ls_matrix_type full
_refine_ls_number_parameters 257
_refine_ls_number_reflns 2927
_refine_ls_number_restraints 0
_refine_ls_restrained_S_all 1.000
_refine_ls_R_factor_all 0.0300
_refine_ls_R_factor_gt 0.0254
_refine_ls_shift/su_max 0.035
_refine_ls_shift/su_mean 0.002
_refine_ls_structure_factor_coef Fsqd
_refine_ls_weighting_details 'calc w=1/[\s^2^(Fo^2^)+(0.0329P)^2^+0.0000P] where P=(Fo^2^+2Fc^2^)/3'
_refine_ls_weighting_scheme calc
_refine_ls_wR_factor_gt 0.0617
_refine_ls_wR_factor_ref 0.0625
_reflns_number_gt 2431
_reflns_number_total 2927
_reflns_threshold_expression >2sigma(I)
_cod_data_source_file C0CE00042F.TXT
_cod_data_source_block 5
_cod_depositor_comments
;
The following automatic conversions were performed:
'_exptl_absorpt_correction_type' value 'MULTI-SCAN' changed to
'multi-scan' according to
'/home/saulius/struct/CIF-dictionaries/cif_core.dic' dictionary named
'cif_core.dic' version 2.4.1 from 2010-06-29.

Automatic conversion script
Id: cif_fix_enum 1555 2011-01-17 13:19:09Z saulius 
;
_cod_original_sg_symbol_H-M C2/c
_cod_database_code 7205099

loop_
_symmetry_equiv_pos_as_xyz
'x, y, z'
'-x, y, -z+1/2'
'x+1/2, y+1/2, z'
'-x+1/2, y+1/2, -z+1/2'
'-x, -y, -z'
'x, -y, z-1/2'
'-x+1/2, -y+1/2, -z'
'x+1/2, -y+1/2, z-1/2'

loop_
_atom_site_label
_atom_site_type_symbol
_atom_site_fract_x
_atom_site_fract_y
_atom_site_fract_z
_atom_site_U_iso_or_equiv
_atom_site_adp_type
_atom_site_occupancy
_atom_site_symmetry_multiplicity
_atom_site_calc_flag
_atom_site_refinement_flags
_atom_site_disorder_assembly
_atom_site_disorder_group
Zn2 Zn 0.898292(16) 0.47377(2) -0.16286(2) 0.02444(10) Uani 1 1 d . . .
O4 O 0.90966(11) 0.35779(16) -0.29450(14) 0.0381(5) Uani 1 1 d . . .
O3 O 0.84649(11) 0.57557(16) -0.10625(12) 0.0333(5) Uani 1 1 d . . .
C12 C 0.83565(13) 0.5717(2) -0.02942(17) 0.0215(5) Uani 1 1 d . . .
O2 O 0.85669(11) 0.49791(15) 0.03272(13) 0.0357(5) Uani 1 1 d . . .
Zn1 Zn 0.937944(17) 0.38098(3) 0.06134(2) 0.02652(11) Uani 1 1 d . . .
N1 N 0.88262(13) 0.26474(19) 0.10610(16) 0.0332(6) Uani 1 1 d . . .
O5 O 0.81094(10) 0.43637(17) -0.28885(13) 0.0360(5) Uani 1 1 d . . .
O7 O 1.01935(12) 0.4451(2) 0.16589(15) 0.0572(7) Uani 1 1 d . . .
O6 O 0.92767(15) 0.35770(19) -0.06949(15) 0.0451(6) Uani 1 1 d . . .
C15 C 0.79169(13) 0.3157(2) -0.42072(16) 0.0203(5) Uani 1 1 d . . .
C6 C 0.99119(17) 0.0238(2) 0.1221(2) 0.0348(7) Uani 1 1 d . . .
C11 C 0.91026(16) 0.1652(2) 0.11536(19) 0.0333(7) Uani 1 1 d . . .
C10 C 0.98016(16) 0.1347(2) 0.1083(2) 0.0351(7) Uani 1 1 d . . .
N2 N 1.02570(15) 0.2047(2) 0.09225(18) 0.0454(7) Uani 1 1 d . . .
C5 C 0.92633(17) -0.0200(2) 0.1373(2) 0.0360(7) Uani 1 1 d . . .
C4 C 0.87851(16) 0.0730(2) 0.1364(2) 0.0361(7) Uani 1 1 d . . .
C1 C 0.81855(17) 0.2760(3) 0.1200(2) 0.0414(7) Uani 1 1 d . . .
H1 H 0.7972 0.3442 0.1144 0.050 Uiso 1 1 calc R . .
C3 C 0.81328(17) 0.0857(3) 0.1501(2) 0.0443(8) Uani 1 1 d . . .
H3 H 0.7896 0.0270 0.1643 0.053 Uiso 1 1 calc R . .
C2 C 0.78418(18) 0.1889(3) 0.1422(2) 0.0461(8) Uani 1 1 d . . .
H2 H 0.7406 0.1998 0.1520 0.055 Uiso 1 1 calc R . .
C7 C 1.05656(18) -0.0196(3) 0.1228(2) 0.0421(8) Uani 1 1 d . . .
H7 H 1.0671 -0.0930 0.1325 0.050 Uiso 1 1 calc R . .
C8 C 1.10575(19) 0.0520(3) 0.1081(2) 0.0472(8) Uani 1 1 d . . .
H8 H 1.1509 0.0270 0.1087 0.057 Uiso 1 1 calc R . .
C9 C 1.08795(19) 0.1600(3) 0.0926(2) 0.0519(9) Uani 1 1 d . . .
H9 H 1.1219 0.2051 0.0816 0.062 Uiso 1 1 calc R . .
N3 N 0.90871(14) -0.1169(2) 0.14973(18) 0.0413(6) Uani 1 1 d . . .
O1 O 0.95852(12) -0.19150(17) 0.14316(15) 0.0484(6) Uani 1 1 d . . .
H1O H 0.9454 -0.2523 0.1514 0.073 Uiso 1 1 calc R . .
C16 C 0.84110(15) 0.3761(2) -0.32934(18) 0.0249(6) Uani 1 1 d . . .
C13 C 0.79193(13) 0.6639(2) -0.01255(17) 0.0200(5) Uani 1 1 d . . .
C14 C 0.74969(14) 0.7303(2) -0.08975(17) 0.0224(6) Uani 1 1 d . . .
H14 H 0.7494 0.7166 -0.1509 0.027 Uiso 1 1 calc R . .
H6O H 0.952(2) 0.318(3) -0.071(3) 0.052(13) Uiso 1 1 d . . .

loop_
_atom_site_aniso_label
_atom_site_aniso_U_11
_atom_site_aniso_U_22
_atom_site_aniso_U_33
_atom_site_aniso_U_23
_atom_site_aniso_U_13
_atom_site_aniso_U_12
Zn2 0.02414(18) 0.03016(19) 0.01790(17) -0.00492(12) 0.00730(13) -0.00207(13)
O4 0.0260(11) 0.0371(12) 0.0358(11) -0.0148(9) -0.0036(9) 0.0025(9)
O3 0.0455(12) 0.0347(11) 0.0256(10) 0.0016(9) 0.0206(9) 0.0117(9)
C12 0.0198(13) 0.0240(14) 0.0191(13) -0.0020(11) 0.0064(11) -0.0010(11)
O2 0.0477(12) 0.0330(11) 0.0327(11) 0.0101(9) 0.0228(10) 0.0167(10)
Zn1 0.02961(19) 0.02718(19) 0.02150(17) 0.00144(12) 0.00896(14) -0.00211(13)
N1 0.0324(13) 0.0327(14) 0.0301(13) 0.0037(10) 0.0081(11) -0.0066(11)
O5 0.0312(11) 0.0511(13) 0.0258(10) -0.0170(10) 0.0117(9) -0.0040(10)
O7 0.0506(14) 0.0905(19) 0.0382(12) -0.0312(12) 0.0259(11) -0.0445(13)
O6 0.0686(17) 0.0427(15) 0.0281(12) 0.0071(10) 0.0236(12) 0.0260(13)
C15 0.0181(13) 0.0238(14) 0.0170(12) -0.0049(10) 0.0048(10) -0.0009(11)
C6 0.0383(17) 0.0337(17) 0.0261(15) 0.0026(12) 0.0062(13) -0.0084(14)
C11 0.0362(16) 0.0319(17) 0.0251(15) 0.0031(12) 0.0053(13) -0.0084(14)
C10 0.0363(17) 0.0347(18) 0.0279(15) 0.0042(12) 0.0062(13) -0.0107(13)
N2 0.0459(16) 0.0411(17) 0.0453(16) 0.0070(12) 0.0144(13) -0.0172(13)
C5 0.0390(17) 0.0321(17) 0.0296(15) 0.0049(13) 0.0062(13) -0.0108(14)
C4 0.0359(17) 0.0357(17) 0.0296(15) 0.0031(13) 0.0057(13) -0.0129(14)
C1 0.0380(18) 0.045(2) 0.0408(17) 0.0043(15) 0.0152(15) -0.0001(15)
C3 0.0393(19) 0.050(2) 0.0368(18) 0.0057(15) 0.0084(15) -0.0171(16)
C2 0.0370(18) 0.057(2) 0.0466(19) 0.0052(16) 0.0194(15) -0.0059(16)
C7 0.0456(19) 0.0427(19) 0.0341(17) 0.0015(14) 0.0119(15) -0.0040(15)
C8 0.0401(18) 0.056(2) 0.0435(19) 0.0011(16) 0.0145(16) -0.0091(16)
C9 0.042(2) 0.063(2) 0.051(2) 0.0084(18) 0.0182(17) -0.0172(18)
N3 0.0422(15) 0.0340(15) 0.0418(15) 0.0057(12) 0.0106(13) -0.0058(13)
O1 0.0534(14) 0.0360(13) 0.0537(13) 0.0071(11) 0.0195(12) -0.0082(11)
C16 0.0316(16) 0.0221(14) 0.0212(13) -0.0027(11) 0.0106(12) -0.0069(12)
C13 0.0185(13) 0.0231(13) 0.0176(12) 0.0010(10) 0.0065(10) 0.0006(11)
C14 0.0237(13) 0.0298(15) 0.0151(12) 0.0005(11) 0.0094(10) 0.0028(11)

loop_
_atom_type_symbol
_atom_type_description
_atom_type_scat_dispersion_real
_atom_type_scat_dispersion_imag
_atom_type_scat_source
C C 0.0033 0.0016 'International Tables Vol C Tables 4.2.6.8 and 6.1.1.4'
H H 0.0000 0.0000 'International Tables Vol C Tables 4.2.6.8 and 6.1.1.4'
N N 0.0061 0.0033 'International Tables Vol C Tables 4.2.6.8 and 6.1.1.4'
O O 0.0106 0.0060 'International Tables Vol C Tables 4.2.6.8 and 6.1.1.4'
Zn Zn 0.2839 1.4301 'International Tables Vol C Tables 4.2.6.8 and 6.1.1.4'

loop_
_geom_angle_atom_site_label_1
_geom_angle_atom_site_label_2
_geom_angle_atom_site_label_3
_geom_angle
_geom_angle_site_symmetry_1
_geom_angle_site_symmetry_3
_geom_angle_publ_flag
O7 Zn2 O6 113.73(11) 5_765 . ?
O7 Zn2 O3 104.59(9) 5_765 . ?
O6 Zn2 O3 102.32(9) . . ?
O7 Zn2 O5 119.84(9) 5_765 . ?
O6 Zn2 O5 113.66(10) . . ?
O3 Zn2 O5 99.26(8) . . ?
O7 Zn2 C16 105.21(8) 5_765 . ?
O6 Zn2 C16 103.92(9) . . ?
O3 Zn2 C16 127.38(8) . . ?
O5 Zn2 C16 28.15(8) . . ?
C12 O3 Zn2 131.76(17) . . ?
O2 C12 O3 125.9(2) . . ?
O2 C12 C13 117.8(2) . . ?
O3 C12 C13 116.3(2) . . ?
C12 O2 Zn1 131.50(17) . . ?
O7 Zn1 O6 128.19(10) . . ?
O7 Zn1 O2 101.33(10) . . ?
O6 Zn1 O2 97.90(9) . . ?
O7 Zn1 N1 113.24(9) . . ?
O6 Zn1 N1 112.09(10) . . ?
O2 Zn1 N1 95.62(9) . . ?
C11 N1 C1 116.1(2) . . ?
C11 N1 Zn1 115.85(19) . . ?
C1 N1 Zn1 127.8(2) . . ?
C16 O5 Zn2 101.93(17) . . ?
Zn1 O7 Zn2 129.15(11) . 5_765 ?
Zn1 O6 Zn2 120.80(12) . . ?
Zn1 O6 H6O 111(3) . . ?
Zn2 O6 H6O 121(3) . . ?
C14 C15 C13 118.9(2) 4_644 6_565 ?
C14 C15 C16 117.6(2) 4_644 . ?
C13 C15 C16 123.2(2) 6_565 . ?
C7 C6 C10 118.2(3) . . ?
C7 C6 C5 134.7(3) . . ?
C10 C6 C5 107.1(3) . . ?
N1 C11 C4 125.7(3) . . ?
N1 C11 C10 125.7(3) . . ?
C4 C11 C10 108.5(3) . . ?
N2 C10 C6 126.4(3) . . ?
N2 C10 C11 123.8(3) . . ?
C6 C10 C11 109.8(2) . . ?
C10 N2 C9 113.8(3) . . ?
N3 C5 C6 131.5(3) . . ?
N3 C5 C4 121.6(3) . . ?
C6 C5 C4 106.8(2) . . ?
C3 C4 C11 117.5(3) . . ?
C3 C4 C5 134.9(3) . . ?
C11 C4 C5 107.7(3) . . ?
N1 C1 C2 121.7(3) . . ?
N1 C1 H1 119.2 . . ?
C2 C1 H1 119.1 . . ?
C4 C3 C2 117.7(3) . . ?
C4 C3 H3 121.1 . . ?
C2 C3 H3 121.1 . . ?
C1 C2 C3 121.3(3) . . ?
C1 C2 H2 119.3 . . ?
C3 C2 H2 119.3 . . ?
C6 C7 C8 116.5(3) . . ?
C6 C7 H7 121.7 . . ?
C8 C7 H7 121.7 . . ?
C9 C8 C7 120.2(3) . . ?
C9 C8 H8 119.9 . . ?
C7 C8 H8 119.9 . . ?
N2 C9 C8 124.8(3) . . ?
N2 C9 H9 117.6 . . ?
C8 C9 H9 117.6 . . ?
C5 N3 O1 112.3(3) . . ?
N3 O1 H1O 109.5 . . ?
O4 C16 O5 122.8(2) . . ?
O4 C16 C15 118.3(2) . . ?
O5 C16 C15 118.8(2) . . ?
O4 C16 Zn2 72.95(14) . . ?
O5 C16 Zn2 49.92(12) . . ?
C15 C16 Zn2 166.39(18) . . ?
C14 C13 C15 118.5(2) . 6_566 ?
C14 C13 C12 119.6(2) . . ?
C15 C13 C12 121.8(2) 6_566 . ?
C15 C14 C13 122.5(2) 4_654 . ?
C15 C14 H14 118.7 4_654 . ?
C13 C14 H14 118.7 . . ?

loop_
_geom_bond_atom_site_label_1
_geom_bond_atom_site_label_2
_geom_bond_distance
_geom_bond_site_symmetry_2
_geom_bond_publ_flag
Zn2 O7 1.910(2) 5_765 ?
Zn2 O6 1.926(2) . ?
Zn2 O3 2.0049(17) . ?
Zn2 O5 2.0250(18) . ?
Zn2 C16 2.589(3) . ?
O4 C16 1.245(3) . ?
O3 C12 1.254(3) . ?
C12 O2 1.251(3) . ?
C12 C13 1.505(3) . ?
O2 Zn1 2.0596(18) . ?
Zn1 O7 1.900(2) . ?
Zn1 O6 1.914(2) . ?
Zn1 N1 2.066(2) . ?
N1 C11 1.329(4) . ?
N1 C1 1.354(4) . ?
O5 C16 1.249(3) . ?
O7 Zn2 1.910(2) 5_765 ?
O6 H6O 0.69(3) . ?
C15 C14 1.377(3) 4_644 ?
C15 C13 1.403(3) 6_565 ?
C15 C16 1.518(3) . ?
C6 C7 1.380(4) . ?
C6 C10 1.391(4) . ?
C6 C5 1.476(4) . ?
C11 C4 1.394(4) . ?
C11 C10 1.459(4) . ?
C10 N2 1.330(4) . ?
N2 C9 1.332(4) . ?
C5 N3 1.280(3) . ?
C5 C4 1.478(4) . ?
C4 C3 1.377(4) . ?
C1 C2 1.378(4) . ?
C1 H1 0.9300 . ?
C3 C2 1.383(5) . ?
C3 H3 0.9300 . ?
C2 H2 0.9300 . ?
C7 C8 1.387(4) . ?
C7 H7 0.9300 . ?
C8 C9 1.376(5) . ?
C8 H8 0.9300 . ?
C9 H9 0.9300 . ?
N3 O1 1.373(3) . ?
O1 H1O 0.8200 . ?
C13 C14 1.389(3) . ?
C13 C15 1.403(3) 6_566 ?
C14 C15 1.377(3) 4_654 ?
C14 H14 0.9300 . ?

loop_
_geom_torsion_atom_site_label_1
_geom_torsion_atom_site_label_2
_geom_torsion_atom_site_label_3
_geom_torsion_atom_site_label_4
_geom_torsion
_geom_torsion_site_symmetry_1
_geom_torsion_site_symmetry_2
_geom_torsion_site_symmetry_3
_geom_torsion_site_symmetry_4
_geom_torsion_publ_flag
O7 Zn2 O3 C12 -117.1(2) 5_765 . . . ?
O6 Zn2 O3 C12 1.8(3) . . . . ?
O5 Zn2 O3 C12 118.6(2) . . . . ?
C16 Zn2 O3 C12 120.3(2) . . . . ?
Zn2 O3 C12 O2 0.1(4) . . . . ?
Zn2 O3 C12 C13 -178.55(16) . . . . ?
O3 C12 O2 Zn1 19.7(4) . . . . ?
C13 C12 O2 Zn1 -161.63(17) . . . . ?
C12 O2 Zn1 O7 97.5(2) . . . . ?
C12 O2 Zn1 O6 -34.2(3) . . . . ?
C12 O2 Zn1 N1 -147.5(2) . . . . ?
O7 Zn1 N1 C11 -87.2(2) . . . . ?
O6 Zn1 N1 C11 67.0(2) . . . . ?
O2 Zn1 N1 C11 167.92(19) . . . . ?
O7 Zn1 N1 C1 98.3(2) . . . . ?
O6 Zn1 N1 C1 -107.5(2) . . . . ?
O2 Zn1 N1 C1 -6.6(2) . . . . ?
O7 Zn2 O5 C16 64.5(2) 5_765 . . . ?
O6 Zn2 O5 C16 -74.81(19) . . . . ?
O3 Zn2 O5 C16 177.28(17) . . . . ?
O6 Zn1 O7 Zn2 13.2(3) . . . 5_765 ?
O2 Zn1 O7 Zn2 -96.47(18) . . . 5_765 ?
N1 Zn1 O7 Zn2 162.29(16) . . . 5_765 ?
O7 Zn1 O6 Zn2 -79.62(19) . . . . ?
O2 Zn1 O6 Zn2 31.58(16) . . . . ?
N1 Zn1 O6 Zn2 130.97(14) . . . . ?
O7 Zn2 O6 Zn1 89.80(16) 5_765 . . . ?
O3 Zn2 O6 Zn1 -22.39(16) . . . . ?
O5 Zn2 O6 Zn1 -128.38(13) . . . . ?
C16 Zn2 O6 Zn1 -156.36(14) . . . . ?
C1 N1 C11 C4 1.0(4) . . . . ?
Zn1 N1 C11 C4 -174.2(2) . . . . ?
C1 N1 C11 C10 -176.9(3) . . . . ?
Zn1 N1 C11 C10 7.9(3) . . . . ?
C7 C6 C10 N2 2.4(4) . . . . ?
C5 C6 C10 N2 180.0(3) . . . . ?
C7 C6 C10 C11 -176.9(3) . . . . ?
C5 C6 C10 C11 0.7(3) . . . . ?
N1 C11 C10 N2 0.6(4) . . . . ?
C4 C11 C10 N2 -177.6(3) . . . . ?
N1 C11 C10 C6 179.8(3) . . . . ?
C4 C11 C10 C6 1.7(3) . . . . ?
C6 C10 N2 C9 -1.8(4) . . . . ?
C11 C10 N2 C9 177.3(3) . . . . ?
C7 C6 C5 N3 -5.6(6) . . . . ?
C10 C6 C5 N3 177.3(3) . . . . ?
C7 C6 C5 C4 174.3(3) . . . . ?
C10 C6 C5 C4 -2.7(3) . . . . ?
N1 C11 C4 C3 -0.9(4) . . . . ?
C10 C11 C4 C3 177.3(3) . . . . ?
N1 C11 C4 C5 178.5(3) . . . . ?
C10 C11 C4 C5 -3.3(3) . . . . ?
N3 C5 C4 C3 3.0(5) . . . . ?
C6 C5 C4 C3 -177.0(3) . . . . ?
N3 C5 C4 C11 -176.3(3) . . . . ?
C6 C5 C4 C11 3.7(3) . . . . ?
C11 N1 C1 C2 -0.1(4) . . . . ?
Zn1 N1 C1 C2 174.4(2) . . . . ?
C11 C4 C3 C2 -0.1(4) . . . . ?
C5 C4 C3 C2 -179.3(3) . . . . ?
N1 C1 C2 C3 -0.8(5) . . . . ?
C4 C3 C2 C1 0.9(4) . . . . ?
C10 C6 C7 C8 -0.9(4) . . . . ?
C5 C6 C7 C8 -177.7(3) . . . . ?
C6 C7 C8 C9 -0.8(4) . . . . ?
C10 N2 C9 C8 -0.1(5) . . . . ?
C7 C8 C9 N2 1.4(5) . . . . ?
C6 C5 N3 O1 -3.2(4) . . . . ?
C4 C5 N3 O1 176.9(2) . . . . ?
Zn2 O5 C16 O4 -4.4(3) . . . . ?
Zn2 O5 C16 C15 170.78(18) . . . . ?
C14 C15 C16 O4 102.8(3) 4_644 . . . ?
C13 C15 C16 O4 -70.9(3) 6_565 . . . ?
C14 C15 C16 O5 -72.6(3) 4_644 . . . ?
C13 C15 C16 O5 113.8(3) 6_565 . . . ?
C14 C15 C16 Zn2 -41.2(9) 4_644 . . . ?
C13 C15 C16 Zn2 145.2(7) 6_565 . . . ?
O7 Zn2 C16 O4 50.34(18) 5_765 . . . ?
O6 Zn2 C16 O4 -69.46(17) . . . . ?
O3 Zn2 C16 O4 172.76(14) . . . . ?
O5 Zn2 C16 O4 176.1(3) . . . . ?
O7 Zn2 C16 O5 -125.80(19) 5_765 . . . ?
O6 Zn2 C16 O5 114.40(18) . . . . ?
O3 Zn2 C16 O5 -3.4(2) . . . . ?
O7 Zn2 C16 C15 -162.5(8) 5_765 . . . ?
O6 Zn2 C16 C15 77.7(8) . . . . ?
O3 Zn2 C16 C15 -40.0(8) . . . . ?
O5 Zn2 C16 C15 -36.7(7) . . . . ?
O2 C12 C13 C14 -161.7(2) . . . . ?
O3 C12 C13 C14 17.1(3) . . . . ?
O2 C12 C13 C15 17.4(4) . . . 6_566 ?
O3 C12 C13 C15 -163.8(2) . . . 6_566 ?
C15 C13 C14 C15 0.6(4) 6_566 . . 4_654 ?
C12 C13 C14 C15 179.8(2) . . . 4_654 ?
